data_7014863
loop_
_publ_author_name
'Zhang, Furen'
'Song, Haibin'
'Zi, Guofu'

_publ_section_title
;
 Synthesis and catalytic activity of group 5 metal amides with chiral
 biaryldiamine-based ligands.
;
_journal_issue 7
_journal_name_full 'Dalton transactions (Cambridge, England : 2003)'
_journal_page_first 1547
_journal_page_last 1566
_journal_paper_doi 10.1039/c0dt01229g
_journal_volume 40
_journal_year 2011
_chemical_absolute_configuration rmad
_chemical_formula_moiety 'C46 H52 N5 O2 Ta'
_chemical_formula_sum 'C46 H52 N5 O2 Ta'
_chemical_formula_weight 887.88
_chemical_name_systematic
;
?
;
_space_group_IT_number 4
_symmetry_cell_setting monoclinic
_symmetry_space_group_name_Hall 'P 2yb'
_symmetry_space_group_name_H-M 'P 1 21 1'
_atom_sites_solution_hydrogens geom
_atom_sites_solution_primary direct
_atom_sites_solution_secondary difmap
_audit_creation_method SHELXL-97
_cell_angle_alpha 90.00
_cell_angle_beta 108.63(3)
_cell_angle_gamma 90.00
_cell_formula_units_Z 2
_cell_length_a 11.687(2)
_cell_length_b 13.451(3)
_cell_length_c 13.686(3)
_cell_measurement_reflns_used 8175
_cell_measurement_temperature 113(2)
_cell_measurement_theta_max 27.9
_cell_measurement_theta_min 1.5
_cell_volume 2038.7(8)
_computing_cell_refinement CrystalClear
_computing_data_collection CrystalClear
_computing_data_reduction CrystalClear
_computing_publication_material 'CrystalStructure 3.8'
_computing_structure_refinement 'SHELXL-97 (Sheldrick, 1997)'
_computing_structure_solution 'SHELXS-97 (Sheldrick, 1990)'
_diffrn_ambient_temperature 113(2)
_diffrn_detector_area_resol_mean 14.63
_diffrn_measured_fraction_theta_full 0.982
_diffrn_measured_fraction_theta_max 0.982
_diffrn_measurement_device_type 'Rigaku Saturn CCD area detector'
_diffrn_measurement_method '\w and \f scans'
_diffrn_radiation_monochromator multilayer
_diffrn_radiation_source 'rotating anode'
_diffrn_radiation_type MoK\a
_diffrn_radiation_wavelength 0.71073
_diffrn_reflns_av_R_equivalents 0.0397
_diffrn_reflns_av_sigmaI/netI 0.0396
_diffrn_reflns_limit_h_max 14
_diffrn_reflns_limit_h_min -15
_diffrn_reflns_limit_k_max 17
_diffrn_reflns_limit_k_min -17
_diffrn_reflns_limit_l_max 18
_diffrn_reflns_limit_l_min -17
_diffrn_reflns_number 18042
_diffrn_reflns_theta_full 27.92
_diffrn_reflns_theta_max 27.92
_diffrn_reflns_theta_min 1.57
_diffrn_standards_decay_% 0
_diffrn_standards_interval_count 0
_diffrn_standards_interval_time 0
_diffrn_standards_number 0
_exptl_absorpt_coefficient_mu 2.739
_exptl_absorpt_correction_T_max 0.7003
_exptl_absorpt_correction_T_min 0.5840
_exptl_absorpt_correction_type multi-scan
_exptl_absorpt_process_details CrystalClear
_exptl_crystal_colour colorless
_exptl_crystal_density_diffrn 1.446
_exptl_crystal_density_method 'not measured'
_exptl_crystal_description prism
_exptl_crystal_F_000 904
_exptl_crystal_size_max 0.22
_exptl_crystal_size_mid 0.18
_exptl_crystal_size_min 0.14
_refine_diff_density_max 3.342
_refine_diff_density_min -1.805
_refine_diff_density_rms 0.154
_refine_ls_abs_structure_details 'Flack H D (1983), Acta Cryst. A39, 876-881'
_refine_ls_abs_structure_Flack -0.001(7)
_refine_ls_extinction_coef 0.0447(10)
_refine_ls_extinction_expression Fc^*^=kFc[1+0.001xFc^2^\l^3^/sin(2\q)]^-1/4^
_refine_ls_extinction_method SHELXL
_refine_ls_goodness_of_fit_ref 1.116
_refine_ls_hydrogen_treatment constr
_refine_ls_matrix_type full
_refine_ls_number_parameters 500
_refine_ls_number_reflns 9255
_refine_ls_number_restraints 1
_refine_ls_restrained_S_all 1.116
_refine_ls_R_factor_all 0.0359
_refine_ls_R_factor_gt 0.0351
_refine_ls_shift/su_max 0.110
_refine_ls_shift/su_mean 0.005
_refine_ls_structure_factor_coef Fsqd
_refine_ls_weighting_details 'calc w=1/[\s^2^(Fo^2^)+(0.0562P)^2^+0.0000P] where P=(Fo^2^+2Fc^2^)/3'
_refine_ls_weighting_scheme calc
_refine_ls_wR_factor_gt 0.0843
_refine_ls_wR_factor_ref 0.0849
_reflns_number_gt 9010
_reflns_number_total 9255
_reflns_threshold_expression >2sigma(I)
_cod_data_source_file C0DT01229G.TXT
_cod_data_source_block compound5
_cod_original_cell_volume 2038.8(7)
_cod_original_sg_symbol_H-M 'P 21'
_cod_database_code 7014863

loop_
_symmetry_equiv_pos_as_xyz
'x, y, z'
'-x, y+1/2, -z'

loop_
_atom_site_label
_atom_site_type_symbol
_atom_site_fract_x
_atom_site_fract_y
_atom_site_fract_z
_atom_site_U_iso_or_equiv
_atom_site_adp_type
_atom_site_occupancy
_atom_site_symmetry_multiplicity
_atom_site_calc_flag
_atom_site_refinement_flags
_atom_site_disorder_assembly
_atom_site_disorder_group
Ta1 Ta 0.356771(10) 0.25329(2) 0.096430(9) 0.01923(7) Uani 1 1 d . . .
N1 N 0.4909(3) 0.3113(2) 0.2469(3) 0.0200(6) Uani 1 1 d . . .
N2 N 0.5412(3) 0.0448(2) 0.3159(3) 0.0213(7) Uani 1 1 d . . .
N3 N 0.3473(3) 0.2059(3) -0.0416(3) 0.0249(7) Uani 1 1 d . . .
N4 N 0.2082(3) 0.2117(3) 0.1258(3) 0.0281(8) Uani 1 1 d . . .
N5 N 0.2822(3) 0.3875(3) 0.0499(3) 0.0240(7) Uani 1 1 d . . .
O1 O 0.5266(2) 0.3186(2) 0.1004(2) 0.0227(6) Uani 1 1 d . . .
O2 O 0.4493(3) 0.1265(2) 0.1612(2) 0.0221(6) Uani 1 1 d . . .
C1 C 0.5992(3) 0.2395(3) 0.4177(3) 0.0195(8) Uani 1 1 d . . .
C2 C 0.5139(4) 0.3014(3) 0.3546(3) 0.0208(7) Uani 1 1 d . . .
C3 C 0.4360(4) 0.3575(3) 0.3958(3) 0.0246(8) Uani 1 1 d . . .
H3A H 0.3765 0.3991 0.3509 0.030 Uiso 1 1 calc R . .
C4 C 0.4442(4) 0.3532(3) 0.4967(3) 0.0259(8) Uani 1 1 d . . .
H4A H 0.3932 0.3932 0.5223 0.031 Uiso 1 1 calc R . .
C5 C 0.5288(4) 0.2888(3) 0.5632(3) 0.0232(8) Uani 1 1 d . . .
C6 C 0.6040(3) 0.2297(3) 0.5240(3) 0.0219(8) Uani 1 1 d . . .
C7 C 0.6854(4) 0.1623(3) 0.5918(3) 0.0267(8) Uani 1 1 d . . .
H7 H 0.7356 0.1212 0.5663 0.032 Uiso 1 1 calc R . .
C8 C 0.6920(4) 0.1559(4) 0.6938(4) 0.0314(9) Uani 1 1 d . . .
H8 H 0.7448 0.1090 0.7377 0.038 Uiso 1 1 calc R . .
C9 C 0.6205(4) 0.2189(4) 0.7336(4) 0.0301(9) Uani 1 1 d . . .
H9 H 0.6294 0.2172 0.8050 0.036 Uiso 1 1 calc R . .
C10 C 0.5391(4) 0.2820(3) 0.6701(4) 0.0278(10) Uani 1 1 d . . .
H10 H 0.4889 0.3217 0.6969 0.033 Uiso 1 1 calc R . .
C11 C 0.6867(4) 0.1783(3) 0.3820(3) 0.0207(7) Uani 1 1 d . . .
C12 C 0.6543(3) 0.0890(3) 0.3317(3) 0.0194(7) Uani 1 1 d . . .
C13 C 0.7414(5) 0.0291(4) 0.3068(4) 0.0260(10) Uani 1 1 d . . .
H13 H 0.7172 -0.0319 0.2711 0.031 Uiso 1 1 calc R . .
C14 C 0.8599(4) 0.0585(3) 0.3337(4) 0.0285(9) Uani 1 1 d . . .
H14 H 0.9165 0.0186 0.3147 0.034 Uiso 1 1 calc R . .
C15 C 0.8986(4) 0.1476(3) 0.3892(3) 0.0260(9) Uani 1 1 d . . .
C16 C 0.8115(4) 0.2088(3) 0.4132(3) 0.0238(8) Uani 1 1 d . . .
C17 C 0.8531(4) 0.2957(3) 0.4715(4) 0.0273(8) Uani 1 1 d . . .
H17 H 0.7972 0.3369 0.4899 0.033 Uiso 1 1 calc R . .
C18 C 0.9736(4) 0.3218(4) 0.5022(4) 0.0350(10) Uani 1 1 d . . .
H18 H 0.9997 0.3810 0.5409 0.042 Uiso 1 1 calc R . .
C19 C 1.0578(4) 0.2617(6) 0.4767(4) 0.0375(11) Uani 1 1 d . . .
H19 H 1.1406 0.2801 0.4982 0.045 Uiso 1 1 calc R . .
C20 C 1.0214(4) 0.1774(4) 0.4216(4) 0.0338(10) Uani 1 1 d . . .
H20 H 1.0792 0.1375 0.4043 0.041 Uiso 1 1 calc R . .
C21 C 0.5672(4) 0.3356(3) 0.1998(3) 0.0213(7) Uani 1 1 d . . .
C22 C 0.6862(3) 0.3845(3) 0.2397(3) 0.0222(8) Uani 1 1 d . . .
C23 C 0.7844(4) 0.3441(3) 0.2142(3) 0.0241(8) Uani 1 1 d . . .
C24 C 0.8940(4) 0.3942(4) 0.2470(4) 0.0319(10) Uani 1 1 d . . .
H24 H 0.9612 0.3670 0.2314 0.038 Uiso 1 1 calc R . .
C25 C 0.9083(4) 0.4822(4) 0.3017(4) 0.0353(10) Uani 1 1 d . . .
C26 C 0.8102(5) 0.5221(4) 0.3237(4) 0.0321(10) Uani 1 1 d . . .
H26 H 0.8194 0.5828 0.3609 0.039 Uiso 1 1 calc R . .
C27 C 0.6984(5) 0.4752(4) 0.2926(4) 0.0264(10) Uani 1 1 d . . .
C28 C 0.7743(3) 0.2497(5) 0.1554(3) 0.0270(7) Uani 1 1 d . . .
H28A H 0.7384 0.2632 0.0815 0.040 Uiso 1 1 calc R . .
H28B H 0.7229 0.2029 0.1772 0.040 Uiso 1 1 calc R . .
H28C H 0.8547 0.2207 0.1686 0.040 Uiso 1 1 calc R . .
C29 C 1.0310(5) 0.5328(5) 0.3395(5) 0.0536(16) Uani 1 1 d . . .
H29A H 1.0212 0.6008 0.3615 0.080 Uiso 1 1 calc R . .
H29B H 1.0664 0.5348 0.2836 0.080 Uiso 1 1 calc R . .
H29C H 1.0843 0.4955 0.3979 0.080 Uiso 1 1 calc R . .
C30 C 0.5935(4) 0.5266(3) 0.3126(4) 0.0297(9) Uani 1 1 d . . .
H30A H 0.5202 0.5161 0.2538 0.045 Uiso 1 1 calc R . .
H30B H 0.6102 0.5980 0.3218 0.045 Uiso 1 1 calc R . .
H30C H 0.5819 0.4992 0.3751 0.045 Uiso 1 1 calc R . .
C31 C 0.4489(4) 0.0648(3) 0.2365(3) 0.0218(8) Uani 1 1 d . . .
C32 C 0.3355(4) 0.0084(3) 0.2284(3) 0.0228(8) Uani 1 1 d . . .
C33 C 0.2910(4) 0.0064(3) 0.3124(3) 0.0251(8) Uani 1 1 d . . .
C34 C 0.1898(4) -0.0514(3) 0.3053(4) 0.0282(9) Uani 1 1 d . . .
H34 H 0.1585 -0.0517 0.3613 0.034 Uiso 1 1 calc R . .
C35 C 0.1336(4) -0.1082(3) 0.2197(4) 0.0333(10) Uani 1 1 d . . .
C36 C 0.1793(5) -0.1045(4) 0.1377(4) 0.0353(10) Uani 1 1 d . . .
H36 H 0.1410 -0.1427 0.0778 0.042 Uiso 1 1 calc R . .
C37 C 0.2785(4) -0.0472(3) 0.1398(4) 0.0309(9) Uani 1 1 d . . .
C38 C 0.3483(4) 0.0643(4) 0.4100(3) 0.0289(9) Uani 1 1 d . . .
H38A H 0.2923 0.0677 0.4501 0.043 Uiso 1 1 calc R . .
H38B H 0.3669 0.1318 0.3925 0.043 Uiso 1 1 calc R . .
H38C H 0.4229 0.0312 0.4508 0.043 Uiso 1 1 calc R . .
C39 C 0.0316(5) -0.1741(5) 0.2182(5) 0.0458(13) Uani 1 1 d . . .
H39A H 0.0608 -0.2282 0.2680 0.069 Uiso 1 1 calc R . .
H39B H -0.0039 -0.2021 0.1489 0.069 Uiso 1 1 calc R . .
H39C H -0.0298 -0.1357 0.2366 0.069 Uiso 1 1 calc R . .
C40 C 0.3237(6) -0.0481(5) 0.0492(5) 0.0474(14) Uani 1 1 d . . .
H40A H 0.2936 -0.1075 0.0075 0.071 Uiso 1 1 calc R . .
H40B H 0.4122 -0.0488 0.0735 0.071 Uiso 1 1 calc R . .
H40C H 0.2950 0.0115 0.0073 0.071 Uiso 1 1 calc R . .
C41 C 0.2752(5) 0.2479(7) -0.1398(3) 0.0456(12) Uani 1 1 d . . .
H41A H 0.3282 0.2816 -0.1720 0.068 Uiso 1 1 calc R . .
H41B H 0.2175 0.2957 -0.1284 0.068 Uiso 1 1 calc R . .
H41C H 0.2312 0.1945 -0.1851 0.068 Uiso 1 1 calc R . .
C42 C 0.4407(5) 0.1433(4) -0.0582(4) 0.0347(10) Uani 1 1 d . . .
H42A H 0.4034 0.0859 -0.1005 0.052 Uiso 1 1 calc R . .
H42B H 0.4950 0.1203 0.0084 0.052 Uiso 1 1 calc R . .
H42C H 0.4868 0.1816 -0.0938 0.052 Uiso 1 1 calc R . .
C43 C 0.1050(5) 0.1652(5) 0.0503(5) 0.0445(13) Uani 1 1 d . . .
H43A H 0.0884 0.1009 0.0768 0.067 Uiso 1 1 calc R . .
H43B H 0.1229 0.1549 -0.0143 0.067 Uiso 1 1 calc R . .
H43C H 0.0342 0.2084 0.0374 0.067 Uiso 1 1 calc R . .
C44 C 0.1847(5) 0.2305(4) 0.2220(4) 0.0403(13) Uani 1 1 d . . .
H44A H 0.1180 0.2780 0.2100 0.060 Uiso 1 1 calc R . .
H44B H 0.2572 0.2581 0.2725 0.060 Uiso 1 1 calc R . .
H44C H 0.1628 0.1681 0.2484 0.060 Uiso 1 1 calc R . .
C45 C 0.1709(5) 0.4275(4) 0.0584(4) 0.0374(11) Uani 1 1 d . . .
H45A H 0.1894 0.4792 0.1116 0.056 Uiso 1 1 calc R . .
H45B H 0.1248 0.3741 0.0772 0.056 Uiso 1 1 calc R . .
H45C H 0.1232 0.4562 -0.0079 0.056 Uiso 1 1 calc R . .
C46 C 0.3390(5) 0.4642(4) 0.0066(6) 0.0555(18) Uani 1 1 d . . .
H46A H 0.2851 0.4828 -0.0619 0.083 Uiso 1 1 calc R . .
H46B H 0.4152 0.4390 0.0007 0.083 Uiso 1 1 calc R . .
H46C H 0.3551 0.5227 0.0517 0.083 Uiso 1 1 calc R . .

loop_
_atom_site_aniso_label
_atom_site_aniso_U_11
_atom_site_aniso_U_22
_atom_site_aniso_U_33
_atom_site_aniso_U_23
_atom_site_aniso_U_13
_atom_site_aniso_U_12
Ta1 0.01603(9) 0.02317(9) 0.01937(9) 0.00163(8) 0.00687(5) 0.00202(8)
N1 0.0177(15) 0.0233(16) 0.0198(17) 0.0017(12) 0.0072(13) 0.0040(12)
N2 0.0200(16) 0.0208(15) 0.0240(17) -0.0017(13) 0.0082(13) 0.0006(12)
N3 0.0236(18) 0.0312(17) 0.0208(17) -0.0018(14) 0.0085(14) 0.0028(13)
N4 0.0198(17) 0.0324(17) 0.035(2) 0.0067(15) 0.0136(15) 0.0038(13)
N5 0.0202(16) 0.0232(16) 0.0271(19) 0.0067(14) 0.0053(14) 0.0044(12)
O1 0.0152(13) 0.0320(15) 0.0208(14) 0.0021(11) 0.0057(11) -0.0015(10)
O2 0.0251(14) 0.0216(13) 0.0208(14) 0.0029(11) 0.0091(11) 0.0028(10)
C1 0.0196(15) 0.023(3) 0.0168(15) -0.0004(15) 0.0072(12) -0.0016(15)
C2 0.0169(18) 0.0243(19) 0.020(2) -0.0014(15) 0.0045(15) -0.0010(14)
C3 0.029(2) 0.0191(17) 0.028(2) 0.0013(15) 0.0123(17) 0.0039(15)
C4 0.029(2) 0.0214(18) 0.031(2) -0.0026(16) 0.0154(18) 0.0032(15)
C5 0.026(2) 0.0235(16) 0.024(2) -0.0037(15) 0.0131(16) -0.0058(14)
C6 0.0189(17) 0.024(2) 0.0222(18) -0.0029(13) 0.0062(14) -0.0039(12)
C7 0.022(2) 0.031(2) 0.028(2) 0.0038(17) 0.0081(17) -0.0002(15)
C8 0.030(2) 0.040(2) 0.023(2) 0.0083(18) 0.0077(18) 0.0008(18)
C9 0.036(2) 0.035(2) 0.022(2) 0.0021(16) 0.0133(18) -0.0086(17)
C10 0.034(2) 0.032(2) 0.024(2) -0.0056(15) 0.0184(18) -0.0090(15)
C11 0.0218(19) 0.0196(17) 0.022(2) 0.0031(15) 0.0087(15) 0.0036(14)
C12 0.0205(18) 0.0186(17) 0.0188(18) 0.0028(14) 0.0057(15) 0.0024(13)
C13 0.032(3) 0.0195(19) 0.029(2) 0.0022(17) 0.014(2) 0.0063(19)
C14 0.025(2) 0.035(2) 0.028(2) 0.0075(18) 0.0119(18) 0.0147(17)
C15 0.0167(19) 0.033(2) 0.028(2) 0.0095(17) 0.0077(17) 0.0060(15)
C16 0.020(2) 0.0281(18) 0.024(2) 0.0062(17) 0.0080(17) 0.0050(15)
C17 0.023(2) 0.0301(19) 0.030(2) 0.0028(18) 0.0094(18) -0.0017(16)
C18 0.026(2) 0.044(3) 0.030(2) 0.000(2) 0.0026(19) -0.0080(18)
C19 0.0192(17) 0.054(3) 0.037(2) 0.012(3) 0.0048(15) -0.005(3)
C20 0.018(2) 0.044(3) 0.038(3) 0.014(2) 0.0088(18) 0.0057(18)
C21 0.0184(18) 0.0198(18) 0.024(2) 0.0031(14) 0.0045(15) 0.0050(13)
C22 0.0186(18) 0.0233(18) 0.024(2) 0.0031(15) 0.0053(15) 0.0003(14)
C23 0.0227(19) 0.0263(19) 0.023(2) 0.0079(16) 0.0070(16) 0.0027(15)
C24 0.021(2) 0.038(2) 0.038(3) 0.010(2) 0.0106(18) 0.0011(17)
C25 0.027(2) 0.032(2) 0.042(3) 0.007(2) 0.004(2) -0.0082(18)
C26 0.035(2) 0.028(2) 0.030(2) 0.0012(18) 0.0050(19) -0.0062(19)
C27 0.028(3) 0.026(2) 0.023(2) 0.0031(17) 0.0052(19) -0.0010(18)
C28 0.0250(16) 0.0311(18) 0.0286(18) -0.003(3) 0.0137(14) 0.002(3)
C29 0.038(3) 0.054(3) 0.063(4) 0.005(3) 0.007(3) -0.021(3)
C30 0.039(2) 0.0217(19) 0.030(2) 0.0002(16) 0.0129(19) 0.0019(17)
C31 0.026(2) 0.0174(16) 0.024(2) -0.0026(14) 0.0109(16) 0.0023(13)
C32 0.025(2) 0.0191(17) 0.023(2) -0.0001(14) 0.0065(16) 0.0008(14)
C33 0.021(2) 0.026(2) 0.027(2) 0.0011(17) 0.0071(17) 0.0026(15)
C34 0.023(2) 0.033(2) 0.031(2) 0.0059(18) 0.0112(18) 0.0015(16)
C35 0.024(2) 0.029(2) 0.043(3) 0.0028(19) 0.0062(19) -0.0024(16)
C36 0.040(3) 0.032(2) 0.030(2) -0.0047(19) 0.005(2) -0.0093(19)
C37 0.030(2) 0.028(2) 0.033(2) -0.0024(17) 0.0075(19) -0.0027(17)
C38 0.023(2) 0.044(2) 0.020(2) -0.0032(18) 0.0073(16) -0.0005(17)
C39 0.036(3) 0.050(3) 0.050(3) -0.003(3) 0.012(2) -0.012(2)
C40 0.060(3) 0.051(3) 0.037(3) -0.021(2) 0.024(3) -0.024(3)
C41 0.045(3) 0.059(3) 0.027(2) -0.001(3) 0.0032(18) 0.017(4)
C42 0.037(3) 0.043(3) 0.029(2) 0.000(2) 0.018(2) 0.010(2)
C43 0.027(3) 0.055(3) 0.051(3) 0.001(3) 0.013(2) -0.010(2)
C44 0.033(2) 0.053(4) 0.043(3) 0.006(2) 0.025(2) 0.0046(19)
C45 0.034(2) 0.030(2) 0.052(3) 0.008(2) 0.019(2) 0.0096(18)
C46 0.035(3) 0.045(3) 0.091(5) 0.039(3) 0.026(3) 0.012(2)

loop_
_atom_type_symbol
_atom_type_description
_atom_type_scat_dispersion_real
_atom_type_scat_dispersion_imag
_atom_type_scat_source
C C 0.0033 0.0016 'International Tables Vol C Tables 4.2.6.8 and 6.1.1.4'
H H 0.0000 0.0000 'International Tables Vol C Tables 4.2.6.8 and 6.1.1.4'
N N 0.0061 0.0033 'International Tables Vol C Tables 4.2.6.8 and 6.1.1.4'
O O 0.0106 0.0060 'International Tables Vol C Tables 4.2.6.8 and 6.1.1.4'
Ta Ta -0.7052 6.5227 'International Tables Vol C Tables 4.2.6.8 and 6.1.1.4'

loop_
_geom_angle_atom_site_label_1
_geom_angle_atom_site_label_2
_geom_angle_atom_site_label_3
_geom_angle
_geom_angle_site_symmetry_1
_geom_angle_site_symmetry_3
_geom_angle_publ_flag
N3 Ta1 N4 108.61(16) . . ?
N3 Ta1 N5 95.80(15) . . ?
N4 Ta1 N5 89.89(15) . . ?
N3 Ta1 O2 90.34(14) . . ?
N4 Ta1 O2 93.00(14) . . ?
N5 Ta1 O2 172.02(13) . . ?
N3 Ta1 O1 85.70(13) . . ?
N4 Ta1 O1 165.59(14) . . ?
N5 Ta1 O1 86.85(13) . . ?
O2 Ta1 O1 88.52(11) . . ?
N3 Ta1 N1 142.02(13) . . ?
N4 Ta1 N1 107.82(14) . . ?
N5 Ta1 N1 94.67(13) . . ?
O2 Ta1 N1 77.36(11) . . ?
O1 Ta1 N1 58.56(11) . . ?
N3 Ta1 C21 113.95(14) . . ?
N4 Ta1 C21 137.01(15) . . ?
N5 Ta1 C21 91.63(13) . . ?
O2 Ta1 C21 81.18(12) . . ?
O1 Ta1 C21 29.30(12) . . ?
N1 Ta1 C21 29.27(12) . . ?
C21 N1 C2 127.4(3) . . ?
C21 N1 Ta1 91.2(3) . . ?
C2 N1 Ta1 138.7(3) . . ?
C31 N2 C12 122.3(4) . . ?
C42 N3 C41 108.9(4) . . ?
C42 N3 Ta1 121.6(3) . . ?
C41 N3 Ta1 127.0(3) . . ?
C44 N4 C43 111.4(4) . . ?
C44 N4 Ta1 124.5(3) . . ?
C43 N4 Ta1 123.9(3) . . ?
C45 N5 C46 108.0(4) . . ?
C45 N5 Ta1 128.1(3) . . ?
C46 N5 Ta1 123.8(3) . . ?
C21 O1 Ta1 97.1(2) . . ?
C31 O2 Ta1 136.2(2) . . ?
C2 C1 C6 118.4(4) . . ?
C2 C1 C11 123.9(4) . . ?
C6 C1 C11 117.7(4) . . ?
C1 C2 N1 124.8(4) . . ?
C1 C2 C3 119.9(4) . . ?
N1 C2 C3 115.3(4) . . ?
C4 C3 C2 122.2(4) . . ?
C4 C3 H3A 118.9 . . ?
C2 C3 H3A 118.9 . . ?
C3 C4 C5 119.5(4) . . ?
C3 C4 H4A 120.3 . . ?
C5 C4 H4A 120.3 . . ?
C4 C5 C6 119.6(4) . . ?
C4 C5 C10 120.9(4) . . ?
C6 C5 C10 119.5(4) . . ?
C5 C6 C7 118.6(4) . . ?
C5 C6 C1 120.3(4) . . ?
C7 C6 C1 121.2(4) . . ?
C8 C7 C6 120.7(4) . . ?
C8 C7 H7 119.6 . . ?
C6 C7 H7 119.6 . . ?
C7 C8 C9 120.3(4) . . ?
C7 C8 H8 119.9 . . ?
C9 C8 H8 119.9 . . ?
C10 C9 C8 120.4(4) . . ?
C10 C9 H9 119.8 . . ?
C8 C9 H9 119.8 . . ?
C9 C10 C5 120.4(4) . . ?
C9 C10 H10 119.8 . . ?
C5 C10 H10 119.8 . . ?
C12 C11 C16 119.1(4) . . ?
C12 C11 C1 122.0(4) . . ?
C16 C11 C1 118.3(4) . . ?
C11 C12 N2 122.9(3) . . ?
C11 C12 C13 120.7(4) . . ?
N2 C12 C13 115.7(4) . . ?
C14 C13 C12 120.7(4) . . ?
C14 C13 H13 119.6 . . ?
C12 C13 H13 119.6 . . ?
C13 C14 C15 120.6(4) . . ?
C13 C14 H14 119.7 . . ?
C15 C14 H14 119.7 . . ?
C14 C15 C16 119.0(4) . . ?
C14 C15 C20 121.7(4) . . ?
C16 C15 C20 119.3(4) . . ?
C17 C16 C15 117.8(4) . . ?
C17 C16 C11 122.4(4) . . ?
C15 C16 C11 119.7(4) . . ?
C18 C17 C16 121.1(4) . . ?
C18 C17 H17 119.5 . . ?
C16 C17 H17 119.5 . . ?
C17 C18 C19 120.4(5) . . ?
C17 C18 H18 119.8 . . ?
C19 C18 H18 119.8 . . ?
C20 C19 C18 120.1(4) . . ?
C20 C19 H19 119.9 . . ?
C18 C19 H19 119.9 . . ?
C19 C20 C15 121.2(4) . . ?
C19 C20 H20 119.4 . . ?
C15 C20 H20 119.4 . . ?
N1 C21 O1 113.2(4) . . ?
N1 C21 C22 130.0(4) . . ?
O1 C21 C22 116.6(4) . . ?
N1 C21 Ta1 59.6(2) . . ?
O1 C21 Ta1 53.64(19) . . ?
C22 C21 Ta1 170.2(3) . . ?
C27 C22 C23 120.4(4) . . ?
C27 C22 C21 120.5(4) . . ?
C23 C22 C21 118.8(4) . . ?
C24 C23 C22 118.2(4) . . ?
C24 C23 C28 119.6(4) . . ?
C22 C23 C28 122.2(4) . . ?
C25 C24 C23 122.0(4) . . ?
C25 C24 H24 119.0 . . ?
C23 C24 H24 119.0 . . ?
C26 C25 C24 119.0(4) . . ?
C26 C25 C29 120.6(5) . . ?
C24 C25 C29 120.4(5) . . ?
C25 C26 C27 121.3(5) . . ?
C25 C26 H26 119.3 . . ?
C27 C26 H26 119.3 . . ?
C26 C27 C22 119.0(5) . . ?
C26 C27 C30 118.4(4) . . ?
C22 C27 C30 122.5(4) . . ?
C23 C28 H28A 109.5 . . ?
C23 C28 H28B 109.5 . . ?
H28A C28 H28B 109.5 . . ?
C23 C28 H28C 109.5 . . ?
H28A C28 H28C 109.5 . . ?
H28B C28 H28C 109.5 . . ?
C25 C29 H29A 109.5 . . ?
C25 C29 H29B 109.5 . . ?
H29A C29 H29B 109.5 . . ?
C25 C29 H29C 109.5 . . ?
H29A C29 H29C 109.5 . . ?
H29B C29 H29C 109.5 . . ?
C27 C30 H30A 109.5 . . ?
C27 C30 H30B 109.5 . . ?
H30A C30 H30B 109.5 . . ?
C27 C30 H30C 109.5 . . ?
H30A C30 H30C 109.5 . . ?
H30B C30 H30C 109.5 . . ?
N2 C31 O2 125.2(4) . . ?
N2 C31 C32 116.0(4) . . ?
O2 C31 C32 118.8(4) . . ?
C37 C32 C33 120.0(4) . . ?
C37 C32 C31 120.0(4) . . ?
C33 C32 C31 119.9(4) . . ?
C34 C33 C32 118.8(4) . . ?
C34 C33 C38 118.6(4) . . ?
C32 C33 C38 122.7(4) . . ?
C35 C34 C33 122.2(4) . . ?
C35 C34 H34 118.9 . . ?
C33 C34 H34 118.9 . . ?
C34 C35 C36 117.7(4) . . ?
C34 C35 C39 120.5(5) . . ?
C36 C35 C39 121.7(5) . . ?
C37 C36 C35 122.6(4) . . ?
C37 C36 H36 118.7 . . ?
C35 C36 H36 118.7 . . ?
C36 C37 C32 118.6(4) . . ?
C36 C37 C40 119.6(4) . . ?
C32 C37 C40 121.7(4) . . ?
C33 C38 H38A 109.5 . . ?
C33 C38 H38B 109.5 . . ?
H38A C38 H38B 109.5 . . ?
C33 C38 H38C 109.5 . . ?
H38A C38 H38C 109.5 . . ?
H38B C38 H38C 109.5 . . ?
C35 C39 H39A 109.5 . . ?
C35 C39 H39B 109.5 . . ?
H39A C39 H39B 109.5 . . ?
C35 C39 H39C 109.5 . . ?
H39A C39 H39C 109.5 . . ?
H39B C39 H39C 109.5 . . ?
C37 C40 H40A 109.5 . . ?
C37 C40 H40B 109.5 . . ?
H40A C40 H40B 109.5 . . ?
C37 C40 H40C 109.5 . . ?
H40A C40 H40C 109.5 . . ?
H40B C40 H40C 109.5 . . ?
N3 C41 H41A 109.5 . . ?
N3 C41 H41B 109.5 . . ?
H41A C41 H41B 109.5 . . ?
N3 C41 H41C 109.5 . . ?
H41A C41 H41C 109.5 . . ?
H41B C41 H41C 109.5 . . ?
N3 C42 H42A 109.5 . . ?
N3 C42 H42B 109.5 . . ?
H42A C42 H42B 109.5 . . ?
N3 C42 H42C 109.5 . . ?
H42A C42 H42C 109.5 . . ?
H42B C42 H42C 109.5 . . ?
N4 C43 H43A 109.5 . . ?
N4 C43 H43B 109.5 . . ?
H43A C43 H43B 109.5 . . ?
N4 C43 H43C 109.5 . . ?
H43A C43 H43C 109.5 . . ?
H43B C43 H43C 109.5 . . ?
N4 C44 H44A 109.5 . . ?
N4 C44 H44B 109.5 . . ?
H44A C44 H44B 109.5 . . ?
N4 C44 H44C 109.5 . . ?
H44A C44 H44C 109.5 . . ?
H44B C44 H44C 109.5 . . ?
N5 C45 H45A 109.5 . . ?
N5 C45 H45B 109.5 . . ?
H45A C45 H45B 109.5 . . ?
N5 C45 H45C 109.5 . . ?
H45A C45 H45C 109.5 . . ?
H45B C45 H45C 109.5 . . ?
N5 C46 H46A 109.5 . . ?
N5 C46 H46B 109.5 . . ?
H46A C46 H46B 109.5 . . ?
N5 C46 H46C 109.5 . . ?
H46A C46 H46C 109.5 . . ?
H46B C46 H46C 109.5 . . ?

loop_
_geom_bond_atom_site_label_1
_geom_bond_atom_site_label_2
_geom_bond_distance
_geom_bond_site_symmetry_2
_geom_bond_publ_flag
Ta1 N3 1.963(3) . ?
Ta1 N4 1.983(3) . ?
Ta1 N5 2.017(3) . ?
Ta1 O2 2.062(3) . ?
Ta1 O1 2.155(3) . ?
Ta1 N1 2.291(3) . ?
Ta1 C21 2.656(4) . ?
N1 C21 1.299(5) . ?
N1 C2 1.417(5) . ?
N2 C31 1.291(5) . ?
N2 C12 1.402(5) . ?
N3 C42 1.453(5) . ?
N3 C41 1.452(6) . ?
N4 C44 1.451(6) . ?
N4 C43 1.455(7) . ?
N5 C45 1.445(6) . ?
N5 C46 1.453(6) . ?
O1 C21 1.310(5) . ?
O2 C31 1.324(5) . ?
C1 C2 1.372(6) . ?
C1 C6 1.443(5) . ?
C1 C11 1.510(5) . ?
C2 C3 1.430(6) . ?
C3 C4 1.354(6) . ?
C3 H3A 0.9500 . ?
C4 C5 1.408(6) . ?
C4 H4A 0.9500 . ?
C5 C6 1.412(6) . ?
C5 C10 1.432(6) . ?
C6 C7 1.423(6) . ?
C7 C8 1.376(6) . ?
C7 H7 0.9500 . ?
C8 C9 1.416(7) . ?
C8 H8 0.9500 . ?
C9 C10 1.360(7) . ?
C9 H9 0.9500 . ?
C10 H10 0.9500 . ?
C11 C12 1.376(6) . ?
C11 C16 1.442(6) . ?
C12 C13 1.422(6) . ?
C13 C14 1.373(7) . ?
C13 H13 0.9500 . ?
C14 C15 1.413(7) . ?
C14 H14 0.9500 . ?
C15 C16 1.427(6) . ?
C15 C20 1.418(6) . ?
C16 C17 1.411(6) . ?
C17 C18 1.381(6) . ?
C17 H17 0.9500 . ?
C18 C19 1.401(8) . ?
C18 H18 0.9500 . ?
C19 C20 1.354(9) . ?
C19 H19 0.9500 . ?
C20 H20 0.9500 . ?
C21 C22 1.476(5) . ?
C22 C27 1.402(6) . ?
C22 C23 1.410(5) . ?
C23 C24 1.389(6) . ?
C23 C28 1.489(7) . ?
C24 C25 1.382(7) . ?
C24 H24 0.9500 . ?
C25 C26 1.385(7) . ?
C25 C29 1.520(7) . ?
C26 C27 1.389(6) . ?
C26 H26 0.9500 . ?
C27 C30 1.508(7) . ?
C28 H28A 0.9800 . ?
C28 H28B 0.9800 . ?
C28 H28C 0.9800 . ?
C29 H29A 0.9800 . ?
C29 H29B 0.9800 . ?
C29 H29C 0.9800 . ?
C30 H30A 0.9800 . ?
C30 H30B 0.9800 . ?
C30 H30C 0.9800 . ?
C31 C32 1.500(5) . ?
C32 C37 1.399(6) . ?
C32 C33 1.405(6) . ?
C33 C34 1.393(6) . ?
C33 C38 1.506(6) . ?
C34 C35 1.377(7) . ?
C34 H34 0.9500 . ?
C35 C36 1.388(7) . ?
C35 C39 1.481(7) . ?
C36 C37 1.385(7) . ?
C36 H36 0.9500 . ?
C37 C40 1.495(7) . ?
C38 H38A 0.9800 . ?
C38 H38B 0.9800 . ?
C38 H38C 0.9800 . ?
C39 H39A 0.9800 . ?
C39 H39B 0.9800 . ?
C39 H39C 0.9800 . ?
C40 H40A 0.9800 . ?
C40 H40B 0.9800 . ?
C40 H40C 0.9800 . ?
C41 H41A 0.9800 . ?
C41 H41B 0.9800 . ?
C41 H41C 0.9800 . ?
C42 H42A 0.9800 . ?
C42 H42B 0.9800 . ?
C42 H42C 0.9800 . ?
C43 H43A 0.9800 . ?
C43 H43B 0.9800 . ?
C43 H43C 0.9800 . ?
C44 H44A 0.9800 . ?
C44 H44B 0.9800 . ?
C44 H44C 0.9800 . ?
C45 H45A 0.9800 . ?
C45 H45B 0.9800 . ?
C45 H45C 0.9800 . ?
C46 H46A 0.9800 . ?
C46 H46B 0.9800 . ?
C46 H46C 0.9800 . ?

loop_
_geom_torsion_atom_site_label_1
_geom_torsion_atom_site_label_2
_geom_torsion_atom_site_label_3
_geom_torsion_atom_site_label_4
_geom_torsion
_geom_torsion_site_symmetry_1
_geom_torsion_site_symmetry_2
_geom_torsion_site_symmetry_3
_geom_torsion_site_symmetry_4
_geom_torsion_publ_flag
N3 Ta1 N1 C21 20.6(3) . . . . ?
N4 Ta1 N1 C21 -176.4(2) . . . . ?
N5 Ta1 N1 C21 -85.0(2) . . . . ?
O2 Ta1 N1 C21 94.5(2) . . . . ?
O1 Ta1 N1 C21 -1.6(2) . . . . ?
N3 Ta1 N1 C2 -140.1(4) . . . . ?
N4 Ta1 N1 C2 22.9(4) . . . . ?
N5 Ta1 N1 C2 114.3(4) . . . . ?
O2 Ta1 N1 C2 -66.2(4) . . . . ?
O1 Ta1 N1 C2 -162.3(4) . . . . ?
C21 Ta1 N1 C2 -160.7(5) . . . . ?
N4 Ta1 N3 C42 -124.0(4) . . . . ?
N5 Ta1 N3 C42 144.2(4) . . . . ?
O2 Ta1 N3 C42 -30.7(4) . . . . ?
O1 Ta1 N3 C42 57.8(4) . . . . ?
N1 Ta1 N3 C42 38.9(5) . . . . ?
C21 Ta1 N3 C42 49.8(4) . . . . ?
N4 Ta1 N3 C41 76.1(5) . . . . ?
N5 Ta1 N3 C41 -15.7(5) . . . . ?
O2 Ta1 N3 C41 169.4(5) . . . . ?
O1 Ta1 N3 C41 -102.1(5) . . . . ?
N1 Ta1 N3 C41 -121.0(4) . . . . ?
C21 Ta1 N3 C41 -110.1(4) . . . . ?
N3 Ta1 N4 C44 177.9(3) . . . . ?
N5 Ta1 N4 C44 -86.1(4) . . . . ?
O2 Ta1 N4 C44 86.5(4) . . . . ?
O1 Ta1 N4 C44 -9.2(8) . . . . ?
N1 Ta1 N4 C44 8.8(4) . . . . ?
C21 Ta1 N4 C44 6.2(5) . . . . ?
N3 Ta1 N4 C43 -7.1(4) . . . . ?
N5 Ta1 N4 C43 89.0(4) . . . . ?
O2 Ta1 N4 C43 -98.5(4) . . . . ?
O1 Ta1 N4 C43 165.8(5) . . . . ?
N1 Ta1 N4 C43 -176.2(4) . . . . ?
C21 Ta1 N4 C43 -178.7(3) . . . . ?
N3 Ta1 N5 C45 117.3(4) . . . . ?
N4 Ta1 N5 C45 8.6(4) . . . . ?
O2 Ta1 N5 C45 -102.6(9) . . . . ?
O1 Ta1 N5 C45 -157.3(4) . . . . ?
N1 Ta1 N5 C45 -99.2(4) . . . . ?
C21 Ta1 N5 C45 -128.4(4) . . . . ?
N3 Ta1 N5 C46 -66.8(5) . . . . ?
N4 Ta1 N5 C46 -175.5(5) . . . . ?
O2 Ta1 N5 C46 73.2(11) . . . . ?
O1 Ta1 N5 C46 18.6(5) . . . . ?
N1 Ta1 N5 C46 76.7(5) . . . . ?
C21 Ta1 N5 C46 47.5(5) . . . . ?
N3 Ta1 O1 C21 -164.9(2) . . . . ?
N4 Ta1 O1 C21 21.8(6) . . . . ?
N5 Ta1 O1 C21 99.0(2) . . . . ?
O2 Ta1 O1 C21 -74.5(2) . . . . ?
N1 Ta1 O1 C21 1.6(2) . . . . ?
N3 Ta1 O2 C31 -139.7(4) . . . . ?
N4 Ta1 O2 C31 -31.0(4) . . . . ?
N5 Ta1 O2 C31 80.1(10) . . . . ?
O1 Ta1 O2 C31 134.6(4) . . . . ?
N1 Ta1 O2 C31 76.6(4) . . . . ?
C21 Ta1 O2 C31 106.1(4) . . . . ?
C6 C1 C2 N1 -173.8(4) . . . . ?
C11 C1 C2 N1 4.5(7) . . . . ?
C6 C1 C2 C3 2.6(6) . . . . ?
C11 C1 C2 C3 -179.1(4) . . . . ?
C21 N1 C2 C1 -56.8(6) . . . . ?
Ta1 N1 C2 C1 98.7(5) . . . . ?
C21 N1 C2 C3 126.7(4) . . . . ?
Ta1 N1 C2 C3 -77.8(5) . . . . ?
C1 C2 C3 C4 1.1(6) . . . . ?
N1 C2 C3 C4 177.8(4) . . . . ?
C2 C3 C4 C5 -2.4(7) . . . . ?
C3 C4 C5 C6 0.0(6) . . . . ?
C3 C4 C5 C10 -179.6(4) . . . . ?
C4 C5 C6 C7 -177.4(4) . . . . ?
C10 C5 C6 C7 2.2(6) . . . . ?
C4 C5 C6 C1 3.6(6) . . . . ?
C10 C5 C6 C1 -176.8(4) . . . . ?
C2 C1 C6 C5 -4.9(6) . . . . ?
C11 C1 C6 C5 176.7(4) . . . . ?
C2 C1 C6 C7 176.2(4) . . . . ?
C11 C1 C6 C7 -2.2(6) . . . . ?
C5 C6 C7 C8 -1.0(6) . . . . ?
C1 C6 C7 C8 177.9(4) . . . . ?
C6 C7 C8 C9 -2.1(7) . . . . ?
C7 C8 C9 C10 4.1(7) . . . . ?
C8 C9 C10 C5 -3.0(7) . . . . ?
C4 C5 C10 C9 179.4(4) . . . . ?
C6 C5 C10 C9 -0.2(6) . . . . ?
C2 C1 C11 C12 -81.2(6) . . . . ?
C6 C1 C11 C12 97.2(5) . . . . ?
C2 C1 C11 C16 106.9(5) . . . . ?
C6 C1 C11 C16 -74.8(5) . . . . ?
C16 C11 C12 N2 167.6(4) . . . . ?
C1 C11 C12 N2 -4.3(6) . . . . ?
C16 C11 C12 C13 -2.7(6) . . . . ?
C1 C11 C12 C13 -174.6(4) . . . . ?
C31 N2 C12 C11 87.6(5) . . . . ?
C31 N2 C12 C13 -101.6(5) . . . . ?
C11 C12 C13 C14 1.0(7) . . . . ?
N2 C12 C13 C14 -170.0(4) . . . . ?
C12 C13 C14 C15 1.7(7) . . . . ?
C13 C14 C15 C16 -2.6(7) . . . . ?
C13 C14 C15 C20 177.3(4) . . . . ?
C14 C15 C16 C17 178.1(4) . . . . ?
C20 C15 C16 C17 -1.8(6) . . . . ?
C14 C15 C16 C11 0.8(6) . . . . ?
C20 C15 C16 C11 -179.1(4) . . . . ?
C12 C11 C16 C17 -175.3(4) . . . . ?
C1 C11 C16 C17 -3.1(6) . . . . ?
C12 C11 C16 C15 1.8(6) . . . . ?
C1 C11 C16 C15 174.0(4) . . . . ?
C15 C16 C17 C18 1.4(6) . . . . ?
C11 C16 C17 C18 178.6(4) . . . . ?
C16 C17 C18 C19 -0.6(7) . . . . ?
C17 C18 C19 C20 0.1(8) . . . . ?
C18 C19 C20 C15 -0.5(7) . . . . ?
C14 C15 C20 C19 -178.5(5) . . . . ?
C16 C15 C20 C19 1.4(7) . . . . ?
C2 N1 C21 O1 166.5(4) . . . . ?
Ta1 N1 C21 O1 2.4(3) . . . . ?
C2 N1 C21 C22 -18.2(7) . . . . ?
Ta1 N1 C21 C22 177.7(4) . . . . ?
C2 N1 C21 Ta1 164.1(4) . . . . ?
Ta1 O1 C21 N1 -2.6(3) . . . . ?
Ta1 O1 C21 C22 -178.6(3) . . . . ?
N3 Ta1 C21 N1 -166.3(2) . . . . ?
N4 Ta1 C21 N1 5.1(3) . . . . ?
N5 Ta1 C21 N1 96.7(2) . . . . ?
O2 Ta1 C21 N1 -79.8(2) . . . . ?
O1 Ta1 C21 N1 177.3(4) . . . . ?
N3 Ta1 C21 O1 16.5(3) . . . . ?
N4 Ta1 C21 O1 -172.2(2) . . . . ?
N5 Ta1 C21 O1 -80.6(2) . . . . ?
O2 Ta1 C21 O1 102.9(2) . . . . ?
N1 Ta1 C21 O1 -177.3(4) . . . . ?
N3 Ta1 C21 C22 23.9(17) . . . . ?
N4 Ta1 C21 C22 -164.7(16) . . . . ?
N5 Ta1 C21 C22 -73.1(16) . . . . ?
O2 Ta1 C21 C22 110.4(16) . . . . ?
O1 Ta1 C21 C22 7.5(15) . . . . ?
N1 Ta1 C21 C22 -169.8(18) . . . . ?
N1 C21 C22 C27 -53.6(6) . . . . ?
O1 C21 C22 C27 121.6(4) . . . . ?
Ta1 C21 C22 C27 114.9(16) . . . . ?
N1 C21 C22 C23 133.1(4) . . . . ?
O1 C21 C22 C23 -51.7(5) . . . . ?
Ta1 C21 C22 C23 -58.4(18) . . . . ?
C27 C22 C23 C24 2.9(6) . . . . ?
C21 C22 C23 C24 176.2(4) . . . . ?
C27 C22 C23 C28 -178.1(4) . . . . ?
C21 C22 C23 C28 -4.8(6) . . . . ?
C22 C23 C24 C25 -1.1(7) . . . . ?
C28 C23 C24 C25 179.9(4) . . . . ?
C23 C24 C25 C26 -0.5(7) . . . . ?
C23 C24 C25 C29 177.8(5) . . . . ?
C24 C25 C26 C27 0.4(8) . . . . ?
C29 C25 C26 C27 -178.0(5) . . . . ?
C25 C26 C27 C22 1.4(7) . . . . ?
C25 C26 C27 C30 -175.7(5) . . . . ?
C23 C22 C27 C26 -3.1(7) . . . . ?
C21 C22 C27 C26 -176.2(4) . . . . ?
C23 C22 C27 C30 173.9(4) . . . . ?
C21 C22 C27 C30 0.7(7) . . . . ?
C12 N2 C31 O2 1.0(6) . . . . ?
C12 N2 C31 C32 177.7(3) . . . . ?
Ta1 O2 C31 N2 -122.1(4) . . . . ?
Ta1 O2 C31 C32 61.4(5) . . . . ?
N2 C31 C32 C37 -124.1(4) . . . . ?
O2 C31 C32 C37 52.7(5) . . . . ?
N2 C31 C32 C33 51.7(5) . . . . ?
O2 C31 C32 C33 -131.5(4) . . . . ?
C37 C32 C33 C34 -0.2(6) . . . . ?
C31 C32 C33 C34 -176.0(4) . . . . ?
C37 C32 C33 C38 179.8(4) . . . . ?
C31 C32 C33 C38 4.0(6) . . . . ?
C32 C33 C34 C35 1.4(6) . . . . ?
C38 C33 C34 C35 -178.6(4) . . . . ?
C33 C34 C35 C36 -1.6(7) . . . . ?
C33 C34 C35 C39 175.7(5) . . . . ?
C34 C35 C36 C37 0.6(7) . . . . ?
C39 C35 C36 C37 -176.6(5) . . . . ?
C35 C36 C37 C32 0.5(7) . . . . ?
C35 C36 C37 C40 179.1(5) . . . . ?
C33 C32 C37 C36 -0.7(6) . . . . ?
C31 C32 C37 C36 175.1(4) . . . . ?
C33 C32 C37 C40 -179.3(5) . . . . ?
C31 C32 C37 C40 -3.5(7) . . . . ?
